data_1514371
loop_
_publ_author_name
'Jin, Jiayu'
'Zhang, Junji'
'Zou, Lei'
'Tian, He'

_publ_section_title
;
 Near-infrared photochromic behavior in a donor-acceptor type diarylethene
 modulated by the cyanide anion.
;
_journal_issue 6
_journal_name_full 'The Analyst'
_journal_page_first 1641
_journal_page_last 1644
_journal_paper_doi 10.1039/c3an36388k
_journal_volume 138
_journal_year 2013
_chemical_formula_sum 'C29 H27 N3 S2'
_chemical_formula_weight 481.66
_chemical_name_systematic
;
?
;
_space_group_IT_number 14
_symmetry_cell_setting monoclinic
_symmetry_space_group_name_Hall '-P 2ybc'
_symmetry_space_group_name_H-M 'P 1 21/c 1'
_atom_sites_solution_hydrogens geom
_atom_sites_solution_primary direct
_atom_sites_solution_secondary difmap
_audit_creation_method SHELXL-97
_cell_angle_alpha 90.00
_cell_angle_beta 99.817(3)
_cell_angle_gamma 90.00
_cell_formula_units_Z 4
_cell_length_a 24.443(4)
_cell_length_b 8.3483(15)
_cell_length_c 12.521(2)
_cell_measurement_reflns_used 3256
_cell_measurement_temperature 133(2)
_cell_measurement_theta_max 28.93
_cell_measurement_theta_min 2.54
_cell_volume 2517.6(7)
_computing_cell_refinement 'Bruker SAINT'
_computing_data_collection 'Bruker APEX2'
_computing_data_reduction 'Bruker SAINT'
_computing_molecular_graphics 'Bruker SHELXTL'
_computing_publication_material 'Bruker SHELXTL'
_computing_structure_refinement 'SHELXL-97 (Sheldrick, 2008)'
_computing_structure_solution 'SHELXS-97 (Sheldrick, 2008)'
_diffrn_ambient_temperature 133(2)
_diffrn_measured_fraction_theta_full 0.998
_diffrn_measured_fraction_theta_max 0.998
_diffrn_measurement_device_type 'Bruker APEX-II CCD'
_diffrn_measurement_method '\f and \w scans'
_diffrn_radiation_monochromator graphite
_diffrn_radiation_source 'fine-focus sealed tube'
_diffrn_radiation_type MoK\a
_diffrn_radiation_wavelength 0.71073
_diffrn_reflns_av_R_equivalents 0.0550
_diffrn_reflns_av_sigmaI/netI 0.0529
_diffrn_reflns_limit_h_max 29
_diffrn_reflns_limit_h_min -29
_diffrn_reflns_limit_k_max 10
_diffrn_reflns_limit_k_min -6
_diffrn_reflns_limit_l_max 15
_diffrn_reflns_limit_l_min -15
_diffrn_reflns_number 15534
_diffrn_reflns_theta_full 25.24
_diffrn_reflns_theta_max 25.24
_diffrn_reflns_theta_min 1.69
_exptl_absorpt_coefficient_mu 0.234
_exptl_absorpt_correction_T_max 0.9884
_exptl_absorpt_correction_T_min 0.9331
_exptl_absorpt_correction_type multi-scan
_exptl_absorpt_process_details sadabs
_exptl_crystal_colour orange
_exptl_crystal_density_diffrn 1.271
_exptl_crystal_density_meas 0
_exptl_crystal_density_method 'not measured'
_exptl_crystal_description plate
_exptl_crystal_F_000 1016
_exptl_crystal_size_max 0.30
_exptl_crystal_size_mid 0.20
_exptl_crystal_size_min 0.05
_refine_diff_density_max 1.438
_refine_diff_density_min -1.089
_refine_diff_density_rms 0.072
_refine_ls_extinction_method none
_refine_ls_goodness_of_fit_ref 1.038
_refine_ls_hydrogen_treatment constr
_refine_ls_matrix_type full
_refine_ls_number_parameters 311
_refine_ls_number_reflns 4538
_refine_ls_number_restraints 0
_refine_ls_restrained_S_all 1.038
_refine_ls_R_factor_all 0.0936
_refine_ls_R_factor_gt 0.0637
_refine_ls_shift/su_max 0.014
_refine_ls_shift/su_mean 0.000
_refine_ls_structure_factor_coef Fsqd
_refine_ls_weighting_details 'calc w=1/[\s^2^(Fo^2^)+(0.0685P)^2^+5.4502P] where P=(Fo^2^+2Fc^2^)/3'
_refine_ls_weighting_scheme calc
_refine_ls_wR_factor_gt 0.1568
_refine_ls_wR_factor_ref 0.1753
_reflns_number_gt 3250
_reflns_number_total 4538
_reflns_threshold_expression >2sigma(I)
_cod_data_source_file c3an36388k.txt
_cod_data_source_block dm12230
_cod_depositor_comments
;
The following automatic conversions were performed:

'_symmetry_cell_setting' value 'Monoclinic' changed to 'monoclinic'
according to
/usr/data/users/saulius/automatic-downloads/retrospective/RSC/lib/dictionaries/cif_core.dic
dictionary named 'cif_core.dic' version 2.4.2 from 2011-04-26.

Automatic conversion script
Id: cif_fix_values 2281 2013-09-26 08:29:07Z andrius 
;
_cod_original_cell_volume 2517.6(8)
_cod_original_sg_symbol_H-M P2(1)/c
_cod_database_code 1514371

loop_
_symmetry_equiv_pos_as_xyz
'x, y, z'
'-x, y+1/2, -z+1/2'
'-x, -y, -z'
'x, -y-1/2, z-1/2'

loop_
_atom_site_label
_atom_site_type_symbol
_atom_site_fract_x
_atom_site_fract_y
_atom_site_fract_z
_atom_site_U_iso_or_equiv
_atom_site_adp_type
_atom_site_occupancy
_atom_site_symmetry_multiplicity
_atom_site_calc_flag
_atom_site_refinement_flags
S1 S 0.56479(3) 0.64612(11) 0.40733(7) 0.0238(2) Uani 1 1 d .
S2 S 0.77438(5) 0.84770(15) 0.41139(9) 0.0490(3) Uani 1 1 d .
N1 N 0.45781(13) 0.8690(4) 0.3247(3) 0.0385(8) Uani 1 1 d .
N2 N 0.38810(15) 0.9130(4) 0.6197(3) 0.0425(9) Uani 1 1 d .
N3 N 1.05842(15) 0.6858(4) 0.0357(3) 0.0429(9) Uani 1 1 d .
C1 C 0.46095(14) 0.8363(4) 0.4143(3) 0.0259(8) Uani 1 1 d .
C2 C 0.46587(14) 0.7974(4) 0.5266(3) 0.0238(8) Uani 1 1 d .
C3 C 0.42300(15) 0.8601(5) 0.5802(3) 0.0291(8) Uani 1 1 d .
C4 C 0.50922(14) 0.7116(4) 0.5814(3) 0.0246(8) Uani 1 1 d .
H4 H 0.5083 0.6939 0.6560 0.030 Uiso 1 1 calc R
C5 C 0.55543(14) 0.6450(4) 0.5423(3) 0.0233(7) Uani 1 1 d .
C6 C 0.59947(14) 0.5684(4) 0.6048(3) 0.0249(8) Uani 1 1 d .
H6 H 0.6018 0.5522 0.6806 0.030 Uiso 1 1 calc R
C7 C 0.64109(14) 0.5155(4) 0.5471(3) 0.0224(7) Uani 1 1 d .
C8 C 0.62692(14) 0.5474(4) 0.4374(3) 0.0219(7) Uani 1 1 d .
C9 C 0.65728(15) 0.5063(5) 0.3473(3) 0.0300(8) Uani 1 1 d .
H9A H 0.6795 0.5984 0.3318 0.045 Uiso 1 1 calc R
H9B H 0.6305 0.4788 0.2823 0.045 Uiso 1 1 calc R
H9C H 0.6817 0.4146 0.3686 0.045 Uiso 1 1 calc R
C10 C 0.69241(15) 0.4340(4) 0.5987(3) 0.0249(8) Uani 1 1 d .
C11 C 0.69002(16) 0.2933(5) 0.6735(3) 0.0314(8) Uani 1 1 d .
H11A H 0.6738 0.1980 0.6329 0.038 Uiso 1 1 calc R
H11B H 0.6679 0.3193 0.7305 0.038 Uiso 1 1 calc R
C12 C 0.75119(16) 0.2652(5) 0.7226(3) 0.0341(9) Uani 1 1 d .
H12A H 0.7606 0.3182 0.7941 0.041 Uiso 1 1 calc R
H12B H 0.7591 0.1492 0.7316 0.041 Uiso 1 1 calc R
C13 C 0.78420(16) 0.3391(5) 0.6411(3) 0.0341(9) Uani 1 1 d .
H13A H 0.8188 0.3900 0.6787 0.041 Uiso 1 1 calc R
H13B H 0.7938 0.2572 0.5902 0.041 Uiso 1 1 calc R
C14 C 0.74469(15) 0.4628(4) 0.5825(3) 0.0250(8) Uani 1 1 d .
C15 C 0.76364(15) 0.5868(5) 0.5136(3) 0.0287(8) Uani 1 1 d .
C16 C 0.74760(17) 0.7452(5) 0.5101(3) 0.0360(9) Uani 1 1 d .
C17 C 0.71368(19) 0.8341(5) 0.5783(4) 0.0444(11) Uani 1 1 d .
H17A H 0.6763 0.8514 0.5372 0.067 Uiso 1 1 calc R
H17B H 0.7311 0.9378 0.5989 0.067 Uiso 1 1 calc R
H17C H 0.7113 0.7719 0.6437 0.067 Uiso 1 1 calc R
C18 C 0.79982(16) 0.5510(5) 0.4384(3) 0.0374(10) Uani 1 1 d .
H18 H 0.8159 0.4490 0.4308 0.045 Uiso 1 1 calc R
C19 C 0.80845(18) 0.6879(7) 0.3768(3) 0.0579(16) Uani 1 1 d .
C20 C 0.84461(19) 0.6987(6) 0.2929(4) 0.0458(11) Uani 1 1 d .
H20 H 0.8386 0.7852 0.2430 0.055 Uiso 1 1 calc R
C21 C 0.88337(18) 0.5991(6) 0.2835(4) 0.0450(11) Uani 1 1 d .
H21 H 0.8859 0.5057 0.3274 0.054 Uiso 1 1 calc R
C22 C 0.92549(17) 0.6168(6) 0.2086(3) 0.0403(10) Uani 1 1 d .
C23 C 0.97409(17) 0.5292(6) 0.2297(3) 0.0402(10) Uani 1 1 d .
H23 H 0.9779 0.4511 0.2856 0.048 Uiso 1 1 calc R
C24 C 1.01737(17) 0.5499(5) 0.1734(3) 0.0358(9) Uani 1 1 d .
H24 H 1.0501 0.4874 0.1927 0.043 Uiso 1 1 calc R
C25 C 1.01444(16) 0.6602(5) 0.0887(3) 0.0335(9) Uani 1 1 d .
C26 C 0.96332(18) 0.7432(5) 0.0615(3) 0.0413(10) Uani 1 1 d .
H26 H 0.9578 0.8141 0.0013 0.050 Uiso 1 1 calc R
C27 C 0.92112(17) 0.7221(6) 0.1221(4) 0.0448(11) Uani 1 1 d .
H27 H 0.8879 0.7824 0.1033 0.054 Uiso 1 1 calc R
C28 C 1.10949(17) 0.6007(5) 0.0672(4) 0.0420(10) Uani 1 1 d .
H28A H 1.1263 0.6321 0.1410 0.063 Uiso 1 1 calc R
H28B H 1.1350 0.6266 0.0172 0.063 Uiso 1 1 calc R
H28C H 1.1022 0.4853 0.0652 0.063 Uiso 1 1 calc R
C29 C 1.0541(2) 0.7958(6) -0.0535(4) 0.0515(12) Uani 1 1 d .
H29A H 1.0229 0.7645 -0.1097 0.077 Uiso 1 1 calc R
H29B H 1.0885 0.7938 -0.0836 0.077 Uiso 1 1 calc R
H29C H 1.0478 0.9042 -0.0281 0.077 Uiso 1 1 calc R

loop_
_atom_site_aniso_label
_atom_site_aniso_U_11
_atom_site_aniso_U_22
_atom_site_aniso_U_33
_atom_site_aniso_U_23
_atom_site_aniso_U_13
_atom_site_aniso_U_12
S1 0.0244(4) 0.0298(5) 0.0176(4) 0.0003(4) 0.0047(3) 0.0007(4)
S2 0.0583(7) 0.0424(7) 0.0460(7) 0.0075(5) 0.0074(5) -0.0189(6)
N1 0.0319(18) 0.052(2) 0.031(2) 0.0092(16) 0.0063(14) 0.0085(17)
N2 0.046(2) 0.046(2) 0.039(2) 0.0041(16) 0.0173(17) 0.0147(18)
N3 0.039(2) 0.048(2) 0.039(2) 0.0133(17) 0.0014(16) 0.0029(17)
C1 0.0202(17) 0.032(2) 0.025(2) 0.0009(16) 0.0026(14) 0.0029(15)
C2 0.0262(18) 0.0235(18) 0.0227(18) -0.0012(14) 0.0073(14) -0.0024(15)
C3 0.031(2) 0.031(2) 0.0258(19) 0.0018(16) 0.0059(16) 0.0018(17)
C4 0.0289(19) 0.0265(19) 0.0193(17) -0.0023(14) 0.0063(14) -0.0032(15)
C5 0.0294(18) 0.0227(18) 0.0187(17) -0.0004(14) 0.0068(14) -0.0023(15)
C6 0.0310(19) 0.0263(19) 0.0180(17) 0.0019(14) 0.0059(15) 0.0008(15)
C7 0.0242(17) 0.0194(17) 0.0245(18) 0.0014(14) 0.0060(14) -0.0028(14)
C8 0.0221(17) 0.0229(18) 0.0214(18) -0.0020(14) 0.0055(14) -0.0055(14)
C9 0.0285(19) 0.040(2) 0.0218(18) -0.0073(16) 0.0063(15) -0.0018(17)
C10 0.032(2) 0.0219(18) 0.0211(18) -0.0015(14) 0.0043(15) 0.0009(15)
C11 0.035(2) 0.030(2) 0.030(2) 0.0063(16) 0.0096(16) 0.0038(17)
C12 0.040(2) 0.031(2) 0.030(2) 0.0055(16) 0.0028(17) 0.0057(18)
C13 0.030(2) 0.037(2) 0.034(2) 0.0011(17) 0.0026(16) 0.0058(18)
C14 0.0281(19) 0.0239(19) 0.0226(18) -0.0030(14) 0.0030(14) 0.0004(15)
C15 0.0261(19) 0.037(2) 0.0208(18) -0.0030(15) -0.0011(14) -0.0060(16)
C16 0.041(2) 0.031(2) 0.033(2) 0.0038(17) -0.0040(17) -0.0144(18)
C17 0.047(2) 0.028(2) 0.056(3) -0.0088(19) 0.001(2) -0.0050(19)
C18 0.032(2) 0.049(3) 0.030(2) -0.0093(19) 0.0027(17) -0.0137(19)
C19 0.035(2) 0.113(5) 0.024(2) 0.010(2) -0.0015(17) -0.048(3)
C20 0.047(3) 0.047(3) 0.041(2) 0.001(2) 0.001(2) -0.010(2)
C21 0.046(3) 0.040(3) 0.044(3) -0.008(2) -0.010(2) 0.000(2)
C22 0.040(2) 0.050(3) 0.029(2) -0.0106(19) 0.0008(17) -0.006(2)
C23 0.040(2) 0.050(3) 0.028(2) -0.0048(19) 0.0002(17) -0.003(2)
C24 0.036(2) 0.040(2) 0.029(2) -0.0014(18) -0.0006(17) 0.0036(19)
C25 0.031(2) 0.033(2) 0.033(2) -0.0080(17) -0.0030(16) -0.0033(17)
C26 0.049(3) 0.037(2) 0.033(2) 0.0024(18) -0.0066(19) 0.002(2)
C27 0.031(2) 0.048(3) 0.052(3) -0.013(2) -0.0019(19) 0.009(2)
C28 0.035(2) 0.046(3) 0.045(3) 0.003(2) 0.0060(19) 0.0010(19)
C29 0.061(3) 0.046(3) 0.047(3) 0.014(2) 0.006(2) -0.009(2)

loop_
_atom_type_symbol
_atom_type_description
_atom_type_scat_dispersion_real
_atom_type_scat_dispersion_imag
_atom_type_scat_source
C C 0.0033 0.0016 'International Tables Vol C Tables 4.2.6.8 and 6.1.1.4'
H H 0.0000 0.0000 'International Tables Vol C Tables 4.2.6.8 and 6.1.1.4'
N N 0.0061 0.0033 'International Tables Vol C Tables 4.2.6.8 and 6.1.1.4'
S S 0.1246 0.1234 'International Tables Vol C Tables 4.2.6.8 and 6.1.1.4'

loop_
_geom_angle_atom_site_label_1
_geom_angle_atom_site_label_2
_geom_angle_atom_site_label_3
_geom_angle
C8 S1 C5 92.43(16)
C19 S2 C16 93.2(2)
C25 N3 C28 120.5(3)
C25 N3 C29 121.0(4)
C28 N3 C29 118.5(4)
N1 C1 C2 178.8(4)
C4 C2 C1 122.9(3)
C4 C2 C3 121.5(3)
C1 C2 C3 115.6(3)
N2 C3 C2 177.6(4)
C2 C4 C5 128.9(3)
C2 C4 H4 115.5
C5 C4 H4 115.5
C6 C5 C4 125.3(3)
C6 C5 S1 109.6(3)
C4 C5 S1 125.2(3)
C5 C6 C7 114.5(3)
C5 C6 H6 122.7
C7 C6 H6 122.7
C8 C7 C6 111.5(3)
C8 C7 C10 125.0(3)
C6 C7 C10 123.4(3)
C7 C8 C9 129.3(3)
C7 C8 S1 111.9(2)
C9 C8 S1 118.8(3)
C8 C9 H9A 109.5
C8 C9 H9B 109.5
H9A C9 H9B 109.5
C8 C9 H9C 109.5
H9A C9 H9C 109.5
H9B C9 H9C 109.5
C14 C10 C7 127.4(3)
C14 C10 C11 111.7(3)
C7 C10 C11 120.7(3)
C10 C11 C12 103.3(3)
C10 C11 H11A 111.1
C12 C11 H11A 111.1
C10 C11 H11B 111.1
C12 C11 H11B 111.1
H11A C11 H11B 109.1
C13 C12 C11 105.0(3)
C13 C12 H12A 110.7
C11 C12 H12A 110.7
C13 C12 H12B 110.7
C11 C12 H12B 110.7
H12A C12 H12B 108.8
C14 C13 C12 103.4(3)
C14 C13 H13A 111.1
C12 C13 H13A 111.1
C14 C13 H13B 111.1
C12 C13 H13B 111.1
H13A C13 H13B 109.0
C10 C14 C15 127.9(3)
C10 C14 C13 110.3(3)
C15 C14 C13 121.7(3)
C16 C15 C18 112.6(4)
C16 C15 C14 125.2(3)
C18 C15 C14 122.1(4)
C15 C16 C17 130.2(4)
C15 C16 S2 111.0(3)
C17 C16 S2 118.8(3)
C16 C17 H17A 109.5
C16 C17 H17B 109.5
H17A C17 H17B 109.5
C16 C17 H17C 109.5
H17A C17 H17C 109.5
H17B C17 H17C 109.5
C19 C18 C15 110.9(4)
C19 C18 H18 124.5
C15 C18 H18 124.5
C18 C19 C20 126.6(5)
C18 C19 S2 112.2(3)
C20 C19 S2 121.2(4)
C21 C20 C19 124.3(5)
C21 C20 H20 117.8
C19 C20 H20 117.8
C20 C21 C22 125.9(5)
C20 C21 H21 117.1
C22 C21 H21 117.1
C23 C22 C27 115.7(4)
C23 C22 C21 118.9(4)
C27 C22 C21 125.2(4)
C24 C23 C22 123.1(4)
C24 C23 H23 118.4
C22 C23 H23 118.4
C23 C24 C25 121.7(4)
C23 C24 H24 119.1
C25 C24 H24 119.1
N3 C25 C24 121.8(4)
N3 C25 C26 122.6(4)
C24 C25 C26 115.7(4)
C27 C26 C25 120.8(4)
C27 C26 H26 119.6
C25 C26 H26 119.6
C22 C27 C26 122.8(4)
C22 C27 H27 118.6
C26 C27 H27 118.6
N3 C28 H28A 109.5
N3 C28 H28B 109.5
H28A C28 H28B 109.5
N3 C28 H28C 109.5
H28A C28 H28C 109.5
H28B C28 H28C 109.5
N3 C29 H29A 109.5
N3 C29 H29B 109.5
H29A C29 H29B 109.5
N3 C29 H29C 109.5
H29A C29 H29C 109.5
H29B C29 H29C 109.5

loop_
_geom_bond_atom_site_label_1
_geom_bond_atom_site_label_2
_geom_bond_distance
S1 C8 1.712(3)
S1 C5 1.744(3)
S2 C19 1.669(6)
S2 C16 1.722(4)
N1 C1 1.144(5)
N2 C3 1.145(5)
N3 C25 1.373(5)
N3 C28 1.432(5)
N3 C29 1.436(5)
C1 C2 1.429(5)
C2 C4 1.363(5)
C2 C3 1.436(5)
C4 C5 1.419(5)
C4 H4 0.9500
C5 C6 1.376(5)
C6 C7 1.415(5)
C6 H6 0.9500
C7 C8 1.384(5)
C7 C10 1.476(5)
C8 C9 1.492(5)
C9 H9A 0.9800
C9 H9B 0.9800
C9 H9C 0.9800
C10 C14 1.349(5)
C10 C11 1.509(5)
C11 C12 1.534(5)
C11 H11A 0.9900
C11 H11B 0.9900
C12 C13 1.534(5)
C12 H12A 0.9900
C12 H12B 0.9900
C13 C14 1.515(5)
C13 H13A 0.9900
C13 H13B 0.9900
C14 C15 1.471(5)
C15 C16 1.378(6)
C15 C18 1.429(5)
C16 C17 1.486(6)
C17 H17A 0.9800
C17 H17B 0.9800
C17 H17C 0.9800
C18 C19 1.414(6)
C18 H18 0.9500
C19 C20 1.486(6)
C20 C21 1.281(6)
C20 H20 0.9500
C21 C22 1.513(6)
C21 H21 0.9500
C22 C23 1.382(6)
C22 C27 1.385(6)
C23 C24 1.378(6)
C23 H23 0.9500
C24 C25 1.397(6)
C24 H24 0.9500
C25 C26 1.419(6)
C26 C27 1.391(6)
C26 H26 0.9500
C27 H27 0.9500
C28 H28A 0.9800
C28 H28B 0.9800
C28 H28C 0.9800
C29 H29A 0.9800
C29 H29B 0.9800
C29 H29C 0.9800

loop_
_geom_torsion_atom_site_label_1
_geom_torsion_atom_site_label_2
_geom_torsion_atom_site_label_3
_geom_torsion_atom_site_label_4
_geom_torsion
N1 C1 C2 C4 -64(23)
N1 C1 C2 C3 114(22)
C4 C2 C3 N2 171(10)
C1 C2 C3 N2 -7(11)
C1 C2 C4 C5 -0.6(6)
C3 C2 C4 C5 -178.2(4)
C2 C4 C5 C6 175.5(4)
C2 C4 C5 S1 -5.1(6)
C8 S1 C5 C6 -0.6(3)
C8 S1 C5 C4 180.0(3)
C4 C5 C6 C7 -178.7(3)
S1 C5 C6 C7 1.9(4)
C5 C6 C7 C8 -2.6(4)
C5 C6 C7 C10 178.6(3)
C6 C7 C8 C9 -177.1(3)
C10 C7 C8 C9 1.7(6)
C6 C7 C8 S1 2.0(4)
C10 C7 C8 S1 -179.2(3)
C5 S1 C8 C7 -0.8(3)
C5 S1 C8 C9 178.4(3)
C8 C7 C10 C14 46.4(6)
C6 C7 C10 C14 -134.9(4)
C8 C7 C10 C11 -129.0(4)
C6 C7 C10 C11 49.7(5)
C14 C10 C11 C12 13.2(4)
C7 C10 C11 C12 -170.8(3)
C10 C11 C12 C13 -23.0(4)
C11 C12 C13 C14 24.4(4)
C7 C10 C14 C15 3.1(6)
C11 C10 C14 C15 178.7(3)
C7 C10 C14 C13 -173.1(3)
C11 C10 C14 C13 2.5(4)
C12 C13 C14 C10 -17.2(4)
C12 C13 C14 C15 166.3(3)
C10 C14 C15 C16 45.6(6)
C13 C14 C15 C16 -138.5(4)
C10 C14 C15 C18 -131.6(4)
C13 C14 C15 C18 44.2(5)
C18 C15 C16 C17 -175.7(4)
C14 C15 C16 C17 6.8(7)
C18 C15 C16 S2 2.5(4)
C14 C15 C16 S2 -175.0(3)
C19 S2 C16 C15 -1.9(3)
C19 S2 C16 C17 176.5(3)
C16 C15 C18 C19 -1.9(5)
C14 C15 C18 C19 175.7(3)
C15 C18 C19 C20 178.2(4)
C15 C18 C19 S2 0.4(4)
C16 S2 C19 C18 0.8(3)
C16 S2 C19 C20 -177.1(3)
C18 C19 C20 C21 -18.4(7)
S2 C19 C20 C21 159.3(4)
C19 C20 C21 C22 -172.0(4)
C20 C21 C22 C23 160.3(4)
C20 C21 C22 C27 -15.8(7)
C27 C22 C23 C24 3.6(6)
C21 C22 C23 C24 -172.8(4)
C22 C23 C24 C25 -1.3(6)
C28 N3 C25 C24 -1.0(6)
C29 N3 C25 C24 177.9(4)
C28 N3 C25 C26 179.0(4)
C29 N3 C25 C26 -2.0(6)
C23 C24 C25 N3 177.1(4)
C23 C24 C25 C26 -2.9(6)
N3 C25 C26 C27 -175.5(4)
C24 C25 C26 C27 4.5(6)
C23 C22 C27 C26 -1.9(6)
C21 C22 C27 C26 174.3(4)
C25 C26 C27 C22 -2.2(7)
